data_4105423
loop_
_publ_author_name
'Tatsuhiko Yoshino'
'Hiroyuki Morimoto'
'Gang Lu'
'Shigeki Matsunaga'
'Masakatsu Shibasaki'

_publ_section_title
;
 Construction of Contiguous Tetrasubstituted Chiral Carbon Stereocenters
 via Direct Catalytic Asymmetric Aldol Reaction of \a-Isothiocyanato
 Esters with Ketones
;
_journal_name_full 'Journal of the American Chemical Society'
_journal_page_first 17082
_journal_page_last 17083
_journal_paper_doi 10.1021/ja908571w
_journal_volume 131
_journal_year 2009
_chemical_absolute_configuration 'CHOOSE rm ad rmad syn or unk'
_chemical_formula_moiety 'C13 H15 N O3 S '
_chemical_formula_sum 'C13 H15 N O3 S'
_chemical_formula_weight 265.33
_space_group_IT_number 19
_symmetry_cell_setting orthorhombic
_symmetry_Int_Tables_number 19
_symmetry_space_group_name_Hall 'P 2ac 2ab'
_symmetry_space_group_name_H-M 'P 21 21 21'
_cell_angle_alpha 90.0000
_cell_angle_beta 90.0000
_cell_angle_gamma 90.0000
_cell_formula_units_Z 4
_cell_length_a 8.73624(16)
_cell_length_b 11.8091(2)
_cell_length_c 12.2419(2)
_cell_measurement_reflns_used 13557
_cell_measurement_temperature 98.1
_cell_measurement_theta_max 68.1
_cell_measurement_theta_min 3.6
_cell_volume 1262.96(4)
_computing_cell_refinement PROCESS-AUTO
_computing_data_collection PROCESS-AUTO
_computing_data_reduction CrystalStructure
_computing_publication_material 'CrystalStructure 3.8'
_computing_structure_refinement CRYSTALS
_computing_structure_solution SIR92
_diffrn_detector_area_resol_mean 10.00
_diffrn_measured_fraction_theta_full 1.000
_diffrn_measured_fraction_theta_max 1.000
_diffrn_measurement_device_type 'Rigaku RAXIS-RAPID'
_diffrn_measurement_method \w
_diffrn_radiation_type 'Cu K\a'
_diffrn_radiation_wavelength 1.54187
_diffrn_reflns_av_R_equivalents 0.047
_diffrn_reflns_limit_h_max 10
_diffrn_reflns_limit_h_min -10
_diffrn_reflns_limit_k_max 14
_diffrn_reflns_limit_k_min -14
_diffrn_reflns_limit_l_max 14
_diffrn_reflns_limit_l_min -14
_diffrn_reflns_number 14235
_diffrn_reflns_theta_full 68.15
_diffrn_reflns_theta_max 68.15
_exptl_absorpt_coefficient_mu 2.292
_exptl_absorpt_correction_T_max 0.765
_exptl_absorpt_correction_T_min 0.658
_exptl_absorpt_correction_type multi-scan
_exptl_absorpt_process_details
;
    Higashi, T. (1995). Program for Absorption Correction.
    Rigaku Corporation, Tokyo, Japan.
;
_exptl_crystal_colour colorless
_exptl_crystal_density_diffrn 1.395
_exptl_crystal_description block
_exptl_crystal_F_000 560.00
_exptl_crystal_size_max 0.17
_exptl_crystal_size_mid 0.15
_exptl_crystal_size_min 0.12
_refine_diff_density_max 0.69
_refine_diff_density_min -0.65
_refine_ls_abs_structure_details 'Flack, H. D. (1983), Acta Cryst. A39, 876-881.  964 Friedel Pairs'
_refine_ls_abs_structure_Flack 0.00(2)
_refine_ls_extinction_method none
_refine_ls_goodness_of_fit_ref 1.017
_refine_ls_hydrogen_treatment refall
_refine_ls_number_parameters 179
_refine_ls_number_reflns 2314
_refine_ls_R_factor_gt 0.0384
_refine_ls_shift/su_max 0.0000
_refine_ls_structure_factor_coef Fsqd
_refine_ls_weighting_details 'w = 1/[0.0007Fo^2^ + 1.0000\s(Fo^2^)]/(4Fo^2^)'
_refine_ls_weighting_scheme calc
_refine_ls_wR_factor_ref 0.1118
_reflns_number_gt 2132
_reflns_number_total 2314
_reflns_threshold_expression F^2^>2.0\s(F^2^)
_cod_data_source_file ja908571w_si_002.cif
_cod_data_source_block '_090608tythioisocyanato'
_cod_original_cell_volume 1262.97(4)
_cod_original_formula_sum 'C13 H15 N O3 S '
_cod_database_code 4105423

loop_
_symmetry_equiv_pos_site_id
_symmetry_equiv_pos_as_xyz
1 +X,+Y,+Z
2 1/2+X,1/2-Y,-Z
3 -X,1/2+Y,1/2-Z
4 1/2-X,-Y,1/2+Z

loop_
_atom_site_label
_atom_site_type_symbol
_atom_site_fract_x
_atom_site_fract_y
_atom_site_fract_z
_atom_site_U_iso_or_equiv
_atom_site_adp_type
_atom_site_occupancy
_atom_site_symmetry_multiplicity
_atom_site_calc_flag
_atom_site_refinement_flags
S(1) S -0.13561(7) 0.36039(6) 0.43212(5) 0.01932(16) Uani 1.00 1 d .
O(2) O -0.0282(2) 0.50942(15) 0.57171(14) 0.0156(4) Uani 1.00 1 d .
O(3) O 0.3214(2) 0.45057(16) 0.49983(15) 0.0202(4) Uani 1.00 1 d .
O(4) O 0.4321(2) 0.47114(15) 0.66470(15) 0.0189(4) Uani 1.00 1 d .
N(5) N 0.0754(2) 0.34197(18) 0.59061(17) 0.0166(5) Uani 1.00 1 d .
C(6) C 0.3175(3) 0.4443(2) 0.5971(2) 0.0154(6) Uani 1.00 1 d .
C(7) C 0.1716(3) 0.4113(2) 0.6615(2) 0.0148(6) Uani 1.00 1 d .
C(8) C 0.2323(3) 0.6694(2) 0.7573(2) 0.0172(6) Uani 1.00 1 d .
C(9) C 0.2092(3) 0.3536(2) 0.7699(2) 0.0193(6) Uani 1.00 1 d .
C(10) C 0.3263(3) 0.7650(2) 0.7508(2) 0.0193(6) Uani 1.00 1 d .
C(11) C 0.2675(2) 0.7836(2) 0.5599(2) 0.0182(6) Uani 1.00 1 d .
C(12) C 0.1738(2) 0.6875(2) 0.5649(2) 0.0166(6) Uani 1.00 1 d .
C(13) C 0.1571(2) 0.6301(2) 0.6643(2) 0.0141(5) Uani 1.00 1 d .
C(14) C 0.0678(2) 0.5197(2) 0.6710(2) 0.0153(6) Uani 1.00 1 d .
C(15) C 0.3443(3) 0.8216(2) 0.6518(2) 0.0182(6) Uani 1.00 1 d .
C(16) C 0.5600(3) 0.5277(2) 0.6135(2) 0.0282(7) Uani 1.00 1 d .
C(17) C -0.0423(3) 0.5161(2) 0.7672(2) 0.0205(6) Uani 1.00 1 d .
C(18) C -0.0253(3) 0.4026(2) 0.5343(2) 0.0156(6) Uani 1.00 1 d .
H(1) H 0.2196 0.6314 0.8251 0.021 Uiso 1.00 1 c R
H(2) H 0.3783 0.7912 0.8141 0.023 Uiso 1.00 1 c R
H(3) H 0.2785 0.8229 0.4926 0.022 Uiso 1.00 1 c R
H(4) H 0.1222 0.6616 0.5013 0.019 Uiso 1.00 1 c R
H(5) H 0.4091 0.8860 0.6474 0.021 Uiso 1.00 1 c R
H(6) H 0.3008 0.3110 0.7625 0.023 Uiso 1.00 1 c R
H(7) H 0.2222 0.4093 0.8251 0.023 Uiso 1.00 1 c R
H(8) H 0.1276 0.3045 0.7895 0.024 Uiso 1.00 1 c R
H(9) H 0.5440 0.6073 0.6152 0.035 Uiso 1.00 1 c R
H(10) H 0.6515 0.5098 0.6517 0.035 Uiso 1.00 1 c R
H(11) H 0.5685 0.5033 0.5398 0.034 Uiso 1.00 1 c R
H(12) H -0.0554 0.4399 0.7903 0.025 Uiso 1.00 1 c R
H(13) H -0.0018 0.5596 0.8258 0.025 Uiso 1.00 1 c R
H(14) H -0.1384 0.5464 0.7458 0.025 Uiso 1.00 1 c R
H(15) H 0.0844 0.2620 0.5851 0.021 Uiso 1.00 1 c R

loop_
_atom_site_aniso_label
_atom_site_aniso_U_11
_atom_site_aniso_U_22
_atom_site_aniso_U_33
_atom_site_aniso_U_12
_atom_site_aniso_U_13
_atom_site_aniso_U_23
S(1) 0.0182(3) 0.0204(3) 0.0194(3) -0.0030(2) -0.0046(2) -0.0025(2)
O(2) 0.0153(8) 0.0149(8) 0.0165(8) -0.0003(7) -0.0037(7) -0.0029(7)
O(3) 0.0210(10) 0.0234(9) 0.0162(9) 0.0004(8) 0.0030(8) -0.0009(7)
O(4) 0.0125(9) 0.0209(9) 0.0233(9) -0.0002(7) -0.0000(8) 0.0014(8)
N(5) 0.0159(10) 0.0139(10) 0.0200(11) -0.0010(8) -0.0022(9) 0.0005(9)
C(6) 0.0138(13) 0.0146(12) 0.0178(13) 0.0013(10) 0.0003(10) -0.0012(9)
C(7) 0.0143(12) 0.0164(12) 0.0135(11) -0.0018(10) 0.0007(10) -0.0001(10)
C(8) 0.0176(13) 0.0157(13) 0.0183(13) 0.0003(10) 0.0011(10) 0.0017(10)
C(9) 0.0193(13) 0.0207(13) 0.0178(12) 0.0002(12) -0.0024(10) 0.0050(11)
C(10) 0.0181(14) 0.0174(13) 0.0223(13) 0.0018(11) -0.0039(11) -0.0026(11)
C(11) 0.0153(12) 0.0185(13) 0.0208(14) 0.0035(10) 0.0025(11) 0.0030(11)
C(12) 0.0157(12) 0.0197(13) 0.0142(12) 0.0014(10) 0.0002(10) -0.0007(10)
C(13) 0.0121(11) 0.0116(11) 0.0186(12) 0.0039(10) 0.0006(9) -0.0013(10)
C(14) 0.0126(12) 0.0183(12) 0.0149(12) -0.0007(10) -0.0024(10) -0.0012(10)
C(15) 0.0141(13) 0.0134(12) 0.0270(14) -0.0005(10) 0.0017(11) 0.0003(10)
C(16) 0.0176(14) 0.0310(16) 0.0359(16) -0.0004(13) 0.0004(12) 0.0019(13)
C(17) 0.0154(12) 0.0264(14) 0.0198(13) -0.0036(12) 0.0033(11) -0.0046(12)
C(18) 0.0151(12) 0.0149(12) 0.0167(12) -0.0053(10) 0.0042(10) 0.0012(10)

loop_
_atom_type_symbol
_atom_type_description
_atom_type_scat_dispersion_real
_atom_type_scat_dispersion_imag
_atom_type_scat_source
C C 0.018 0.009
;
International Tables for Crystallography
(1992, Vol. C, Tables 4.2.6.8 and 6.1.1.4)
;
H H 0.000 0.000
;
International Tables for Crystallography
(1992, Vol. C, Table 6.1.1.4)
;
O O 0.049 0.032
;
International Tables for Crystallography
(1992, Vol. C, Tables 4.2.6.8 and 6.1.1.4)
;
N N 0.031 0.018
;
International Tables for Crystallography
(1992, Vol. C, Tables 4.2.6.8 and 6.1.1.4)
;
S S 0.333 0.557
;
International Tables for Crystallography
(1992, Vol. C, Tables 4.2.6.8 and 6.1.1.4)
;

loop_
_geom_angle_atom_site_label_1
_geom_angle_atom_site_label_2
_geom_angle_atom_site_label_3
_geom_angle
_geom_angle_publ_flag
C(14) O(2) C(18) 110.24(19) yes
C(6) O(4) C(16) 114.8(2) yes
C(7) N(5) C(18) 112.9(2) yes
O(3) C(6) O(4) 125.6(2) yes
O(3) C(6) C(7) 123.1(2) yes
O(4) C(6) C(7) 111.2(2) yes
N(5) C(7) C(6) 108.2(2) yes
N(5) C(7) C(9) 113.0(2) yes
N(5) C(7) C(14) 99.67(19) yes
C(6) C(7) C(9) 112.2(2) yes
C(6) C(7) C(14) 107.90(19) yes
C(9) C(7) C(14) 115.0(2) yes
C(10) C(8) C(13) 120.0(2) yes
C(8) C(10) C(15) 120.2(2) yes
C(12) C(11) C(15) 120.7(2) yes
C(11) C(12) C(13) 119.4(2) yes
C(8) C(13) C(12) 119.9(2) yes
C(8) C(13) C(14) 118.9(2) yes
C(12) C(13) C(14) 121.0(2) yes
O(2) C(14) C(7) 101.49(18) yes
O(2) C(14) C(13) 108.41(19) yes
O(2) C(14) C(17) 105.98(19) yes
C(7) C(14) C(13) 113.4(2) yes
C(7) C(14) C(17) 113.5(2) yes
C(13) C(14) C(17) 112.9(2) yes
C(10) C(15) C(11) 119.8(2) yes
S(1) C(18) O(2) 121.98(19) yes
S(1) C(18) N(5) 128.03(19) yes
O(2) C(18) N(5) 110.0(2) yes
C(7) N(5) H(15) 123.5 no
C(18) N(5) H(15) 123.6 no
C(10) C(8) H(1) 120.0 no
C(13) C(8) H(1) 120.1 no
C(7) C(9) H(6) 109.5 no
C(7) C(9) H(7) 109.6 no
C(7) C(9) H(8) 109.3 no
H(6) C(9) H(7) 109.5 no
H(6) C(9) H(8) 109.5 no
H(7) C(9) H(8) 109.5 no
C(8) C(10) H(2) 119.9 no
C(15) C(10) H(2) 119.9 no
C(12) C(11) H(3) 119.5 no
C(15) C(11) H(3) 119.8 no
C(11) C(12) H(4) 120.1 no
C(13) C(12) H(4) 120.4 no
C(10) C(15) H(5) 120.1 no
C(11) C(15) H(5) 120.1 no
O(4) C(16) H(9) 109.5 no
O(4) C(16) H(10) 109.6 no
O(4) C(16) H(11) 109.4 no
H(9) C(16) H(10) 109.5 no
H(9) C(16) H(11) 109.5 no
H(10) C(16) H(11) 109.5 no
C(14) C(17) H(12) 109.4 no
C(14) C(17) H(13) 109.5 no
C(14) C(17) H(14) 109.5 no
H(12) C(17) H(13) 109.5 no
H(12) C(17) H(14) 109.5 no
H(13) C(17) H(14) 109.5 no

loop_
_geom_bond_atom_site_label_1
_geom_bond_atom_site_label_2
_geom_bond_distance
_geom_bond_publ_flag
S(1) C(18) 1.655(2) yes
O(2) C(14) 1.482(3) yes
O(2) C(18) 1.343(3) yes
O(3) C(6) 1.194(3) yes
O(4) C(6) 1.336(3) yes
O(4) C(16) 1.445(3) yes
N(5) C(7) 1.460(3) yes
N(5) C(18) 1.327(3) yes
C(6) C(7) 1.549(3) yes
C(7) C(9) 1.527(3) yes
C(7) C(14) 1.573(3) yes
C(8) C(10) 1.398(3) yes
C(8) C(13) 1.394(3) yes
C(10) C(15) 1.393(3) yes
C(11) C(12) 1.401(3) yes
C(11) C(15) 1.385(3) yes
C(12) C(13) 1.401(3) yes
C(13) C(14) 1.522(3) yes
C(14) C(17) 1.521(3) yes
N(5) H(15) 0.950 no
C(8) H(1) 0.950 no
C(9) H(6) 0.950 no
C(9) H(7) 0.950 no
C(9) H(8) 0.950 no
C(10) H(2) 0.950 no
C(11) H(3) 0.950 no
C(12) H(4) 0.950 no
C(15) H(5) 0.950 no
C(16) H(9) 0.950 no
C(16) H(10) 0.950 no
C(16) H(11) 0.950 no
C(17) H(12) 0.950 no
C(17) H(13) 0.950 no
C(17) H(14) 0.950 no

loop_
_geom_contact_atom_site_label_1
_geom_contact_atom_site_label_2
_geom_contact_distance
_geom_contact_site_symmetry_2
S(1) N(5) 3.488(2) 2_456
O(2) C(11) 3.428(3) 2_466
O(2) C(15) 3.565(3) 2_466
O(3) C(8) 3.323(3) 4_564
O(3) C(17) 3.462(3) 4_564
O(4) C(10) 3.384(3) 3_646
O(4) C(15) 3.461(3) 3_646
N(5) S(1) 3.488(2) 2_556
C(8) O(3) 3.323(3) 4_565
C(10) O(4) 3.384(3) 3_656
C(11) O(2) 3.428(3) 2_566
C(11) C(16) 3.571(4) 2_466
C(15) O(2) 3.565(3) 2_566
C(15) O(4) 3.461(3) 3_656
C(16) C(11) 3.571(4) 2_566
C(17) O(3) 3.462(3) 4_565
S(1) H(2) 3.216 4_564
S(1) H(5) 3.173 2_466
S(1) H(6) 3.175 2_456
S(1) H(11) 3.357 1_455
S(1) H(13) 3.553 4_464
S(1) H(14) 3.211 4_464
S(1) H(15) 2.849 2_456
O(2) H(3) 2.719 2_466
O(2) H(5) 3.003 2_466
O(2) H(10) 2.964 1_455
O(2) H(11) 3.545 1_455
O(3) H(1) 2.375 4_564
O(3) H(7) 2.731 4_564
O(3) H(12) 3.526 4_564
O(3) H(13) 2.653 4_564
O(3) H(15) 3.558 2_556
O(4) H(2) 2.707 3_646
O(4) H(5) 2.868 3_646
N(5) H(13) 3.547 3_546
C(6) H(1) 3.463 4_564
C(6) H(2) 3.393 3_646
C(8) H(8) 3.572 3_556
C(8) H(12) 3.596 3_556
C(8) H(15) 3.546 3_556
C(9) H(3) 3.434 4_565
C(9) H(4) 3.198 4_565
C(9) H(5) 3.506 3_646
C(10) H(6) 3.306 3_656
C(10) H(10) 3.134 3_656
C(10) H(12) 3.182 3_556
C(11) H(4) 3.253 2_566
C(11) H(8) 3.588 4_564
C(11) H(9) 3.173 2_466
C(11) H(11) 3.293 2_466
C(11) H(12) 3.194 3_556
C(12) H(3) 3.527 2_466
C(12) H(5) 3.586 2_466
C(12) H(7) 3.278 4_564
C(12) H(8) 3.467 3_556
C(12) H(9) 3.468 2_466
C(13) H(8) 3.278 3_556
C(15) H(4) 3.074 2_566
C(15) H(6) 3.275 3_656
C(15) H(10) 3.276 3_656
C(15) H(12) 2.971 3_556
C(15) H(14) 3.443 3_556
C(16) H(2) 2.980 3_646
C(16) H(3) 2.905 2_566
C(16) H(5) 3.382 3_646
C(16) H(14) 3.100 1_655
C(17) H(8) 3.555 3_556
C(17) H(10) 3.027 1_455
C(17) H(11) 3.352 4_565
C(17) H(15) 3.440 3_556
C(18) H(5) 3.392 2_466
C(18) H(10) 3.411 1_455
H(1) O(3) 2.375 4_565
H(1) C(6) 3.463 4_565
H(1) H(15) 3.262 3_556
H(2) S(1) 3.216 4_565
H(2) O(4) 2.707 3_656
H(2) C(6) 3.393 3_656
H(2) C(16) 2.980 3_656
H(2) H(6) 2.965 3_656
H(2) H(10) 2.628 3_656
H(2) H(11) 3.113 3_656
H(2) H(12) 3.560 3_556
H(2) H(15) 3.392 4_565
H(3) O(2) 2.719 2_566
H(3) C(9) 3.434 4_564
H(3) C(12) 3.527 2_566
H(3) C(16) 2.905 2_466
H(3) H(4) 3.009 2_566
H(3) H(6) 3.304 4_564
H(3) H(7) 3.424 4_564
H(3) H(8) 3.019 4_564
H(3) H(9) 2.573 2_466
H(3) H(10) 2.873 2_466
H(3) H(11) 2.781 2_466
H(3) H(12) 3.573 3_556
H(3) H(14) 3.381 2_566
H(4) C(9) 3.198 4_564
H(4) C(11) 3.253 2_466
H(4) C(15) 3.074 2_466
H(4) H(3) 3.009 2_466
H(4) H(5) 2.664 2_466
H(4) H(6) 3.018 4_564
H(4) H(7) 2.684 4_564
H(4) H(8) 3.415 4_564
H(4) H(9) 3.155 2_466
H(5) S(1) 3.173 2_566
H(5) O(2) 3.003 2_566
H(5) O(4) 2.868 3_656
H(5) C(9) 3.506 3_656
H(5) C(12) 3.586 2_566
H(5) C(16) 3.382 3_656
H(5) C(18) 3.392 2_566
H(5) H(4) 2.664 2_566
H(5) H(6) 2.902 3_656
H(5) H(7) 3.250 3_656
H(5) H(10) 2.910 3_656
H(5) H(12) 3.246 3_556
H(5) H(14) 3.300 3_556
H(6) S(1) 3.175 2_556
H(6) C(10) 3.306 3_646
H(6) C(15) 3.275 3_646
H(6) H(2) 2.965 3_646
H(6) H(3) 3.304 4_565
H(6) H(4) 3.018 4_565
H(6) H(5) 2.902 3_646
H(6) H(9) 3.141 3_646
H(6) H(14) 3.433 3_546
H(7) O(3) 2.731 4_565
H(7) C(12) 3.278 4_565
H(7) H(3) 3.424 4_565
H(7) H(4) 2.684 4_565
H(7) H(5) 3.250 3_646
H(8) C(8) 3.572 3_546
H(8) C(11) 3.588 4_565
H(8) C(12) 3.467 3_546
H(8) C(13) 3.278 3_546
H(8) C(17) 3.555 3_546
H(8) H(3) 3.019 4_565
H(8) H(4) 3.415 4_565
H(8) H(13) 3.400 3_546
H(8) H(14) 3.079 3_546
H(9) C(11) 3.173 2_566
H(9) C(12) 3.468 2_566
H(9) H(3) 2.573 2_566
H(9) H(4) 3.155 2_566
H(9) H(6) 3.141 3_656
H(9) H(14) 3.282 1_655
H(10) O(2) 2.964 1_655
H(10) C(10) 3.134 3_646
H(10) C(15) 3.276 3_646
H(10) C(17) 3.027 1_655
H(10) C(18) 3.411 1_655
H(10) H(2) 2.628 3_646
H(10) H(3) 2.873 2_566
H(10) H(5) 2.910 3_646
H(10) H(12) 3.181 1_655
H(10) H(14) 2.209 1_655
H(11) S(1) 3.357 1_655
H(11) O(2) 3.545 1_655
H(11) C(11) 3.293 2_566
H(11) C(17) 3.352 4_564
H(11) H(2) 3.113 3_646
H(11) H(3) 2.781 2_566
H(11) H(12) 3.130 4_564
H(11) H(13) 2.785 4_564
H(11) H(15) 3.489 2_556
H(12) O(3) 3.526 4_565
H(12) C(8) 3.596 3_546
H(12) C(10) 3.182 3_546
H(12) C(11) 3.194 3_546
H(12) C(15) 2.971 3_546
H(12) H(2) 3.560 3_546
H(12) H(3) 3.573 3_546
H(12) H(5) 3.246 3_546
H(12) H(10) 3.181 1_455
H(12) H(11) 3.130 4_565
H(13) S(1) 3.553 4_465
H(13) O(3) 2.653 4_565
H(13) N(5) 3.547 3_556
H(13) H(8) 3.400 3_556
H(13) H(11) 2.785 4_565
H(13) H(15) 2.725 3_556
H(14) S(1) 3.211 4_465
H(14) C(15) 3.443 3_546
H(14) C(16) 3.100 1_455
H(14) H(3) 3.381 2_466
H(14) H(5) 3.300 3_546
H(14) H(6) 3.433 3_556
H(14) H(8) 3.079 3_556
H(14) H(9) 3.282 1_455
H(14) H(10) 2.209 1_455
H(14) H(15) 3.315 3_556
H(15) S(1) 2.849 2_556
H(15) O(3) 3.558 2_456
H(15) C(8) 3.546 3_546
H(15) C(17) 3.440 3_546
H(15) H(1) 3.262 3_546
H(15) H(2) 3.392 4_564
H(15) H(11) 3.489 2_456
H(15) H(13) 2.725 3_546
H(15) H(14) 3.315 3_546

loop_
_geom_torsion_atom_site_label_1
_geom_torsion_atom_site_label_2
_geom_torsion_atom_site_label_3
_geom_torsion_atom_site_label_4
_geom_torsion
C(14) O(2) C(18) S(1) 173.34(18)
C(14) O(2) C(18) N(5) -6.7(2)
C(18) O(2) C(14) C(7) 18.9(2)
C(18) O(2) C(14) C(13) 138.6(2)
C(18) O(2) C(14) C(17) -99.9(2)
C(16) O(4) C(6) O(3) 9.7(3)
C(16) O(4) C(6) C(7) -166.3(2)
C(7) N(5) C(18) S(1) 169.6(2)
C(7) N(5) C(18) O(2) -10.3(2)
C(18) N(5) C(7) C(6) -91.6(2)
C(18) N(5) C(7) C(9) 143.6(2)
C(18) N(5) C(7) C(14) 21.0(2)
O(3) C(6) C(7) N(5) 26.2(3)
O(3) C(6) C(7) C(9) 151.6(2)
O(3) C(6) C(7) C(14) -80.8(3)
O(4) C(6) C(7) N(5) -157.7(2)
O(4) C(6) C(7) C(9) -32.3(2)
O(4) C(6) C(7) C(14) 95.3(2)
N(5) C(7) C(14) O(2) -22.4(2)
N(5) C(7) C(14) C(13) -138.5(2)
N(5) C(7) C(14) C(17) 90.9(2)
C(6) C(7) C(14) O(2) 90.5(2)
C(6) C(7) C(14) C(13) -25.6(2)
C(6) C(7) C(14) C(17) -156.3(2)
C(9) C(7) C(14) O(2) -143.5(2)
C(9) C(7) C(14) C(13) 100.5(2)
C(9) C(7) C(14) C(17) -30.2(3)
C(10) C(8) C(13) C(12) -1.0(3)
C(10) C(8) C(13) C(14) 174.2(2)
C(13) C(8) C(10) C(15) 0.4(3)
C(8) C(10) C(15) C(11) 0.7(3)
C(12) C(11) C(15) C(10) -1.2(3)
C(15) C(11) C(12) C(13) 0.6(3)
C(11) C(12) C(13) C(8) 0.5(3)
C(11) C(12) C(13) C(14) -174.6(2)
C(8) C(13) C(14) O(2) 167.6(2)
C(8) C(13) C(14) C(7) -80.5(2)
C(8) C(13) C(14) C(17) 50.5(3)
C(12) C(13) C(14) O(2) -17.2(3)
C(12) C(13) C(14) C(7) 94.7(2)
C(12) C(13) C(14) C(17) -134.3(2)
